data_7045070
loop_
_publ_author_name
'Cheng, Ming-Chuan'
'Hua, Shao-An'
'Lv, Qiying'
'Sigrist, Marc'
'Lee, Gene-Hsiang'
'Liu, Yu-Chiao'
'Chiang, Ming-Hsi'
'Peng, Shie-Ming'

_publ_section_title
;
 Stepwise synthesis of the heterotrimetallic chains
 [MRu<sub>2</sub>(dpa)<sub>4</sub>X<sub>2</sub>]<sup>0/1+</sup> using
 group 7 to group 12 transition metal ions and
 [Ru<sub>2</sub>(dpa)<sub>4</sub>Cl].
;
_journal_issue 5
_journal_name_full 'Dalton transactions (Cambridge, England : 2003)'
_journal_page_first 1422
_journal_page_last 1434
_journal_paper_doi 10.1039/c7dt04114d
_journal_volume 47
_journal_year 2018
_chemical_formula_sum 'C42 H36 Cl6 F6 Ir N12 P Ru2'
_chemical_formula_weight 1460.84
_space_group_crystal_system monoclinic
_space_group_IT_number 14
_space_group_name_Hall '-P 2yn'
_space_group_name_H-M_alt 'P 1 21/n 1'
_symmetry_space_group_name_Hall '-P 2yn'
_symmetry_space_group_name_H-M 'P 1 21/n 1'
_atom_sites_solution_hydrogens geom
_audit_creation_method SHELXL-2014/7
_audit_update_record
;
2017-10-26 deposited with the CCDC.
2017-12-18 downloaded from the CCDC.
;
_cell_angle_alpha 90
_cell_angle_beta 92.9580(9)
_cell_angle_gamma 90
_cell_formula_units_Z 4
_cell_length_a 11.4236(3)
_cell_length_b 21.3206(6)
_cell_length_c 20.5318(6)
_cell_measurement_reflns_used 9980
_cell_measurement_temperature 150(2)
_cell_measurement_theta_max 27.49
_cell_measurement_theta_min 2.76
_cell_volume 4994.0(2)
_computing_cell_refinement 'Bruker SAINT'
_computing_data_collection 'Bruker APEX3'
_computing_data_reduction 'Bruker SAINT'
_computing_molecular_graphics 'Bruker SHELXTL'
_computing_publication_material 'Bruker SHELXTL'
_computing_structure_refinement 'SHELXL-2014/7 (Sheldrick, 2014)'
_computing_structure_solution 'SHELXS-97 (Sheldrick 2008)'
_diffrn_ambient_temperature 150(2)
_diffrn_measured_fraction_theta_full 0.999
_diffrn_measured_fraction_theta_max 0.997
_diffrn_measurement_device_type 'Bruker D8 VENTURE'
_diffrn_measurement_method '\f and \w scans'
_diffrn_radiation_type MoK\a
_diffrn_radiation_wavelength 0.71073
_diffrn_reflns_av_R_equivalents 0.0260
_diffrn_reflns_av_unetI/netI 0.0256
_diffrn_reflns_Laue_measured_fraction_full 0.999
_diffrn_reflns_Laue_measured_fraction_max 0.997
_diffrn_reflns_limit_h_max 14
_diffrn_reflns_limit_h_min -14
_diffrn_reflns_limit_k_max 21
_diffrn_reflns_limit_k_min -27
_diffrn_reflns_limit_l_max 26
_diffrn_reflns_limit_l_min -26
_diffrn_reflns_number 37341
_diffrn_reflns_point_group_measured_fraction_full 0.999
_diffrn_reflns_point_group_measured_fraction_max 0.997
_diffrn_reflns_theta_full 25.242
_diffrn_reflns_theta_max 27.496
_diffrn_reflns_theta_min 2.295
_exptl_absorpt_coefficient_mu 3.677
_exptl_absorpt_correction_T_max 0.7456
_exptl_absorpt_correction_T_min 0.6201
_exptl_absorpt_correction_type multi-scan
_exptl_absorpt_process_details 'SADABS (Bruker, 2016)'
_exptl_crystal_colour dark-brown
_exptl_crystal_density_diffrn 1.943
_exptl_crystal_description rod
_exptl_crystal_F_000 2832
_exptl_crystal_size_max 0.356
_exptl_crystal_size_mid 0.180
_exptl_crystal_size_min 0.160
_refine_diff_density_max 1.544
_refine_diff_density_min -1.611
_refine_diff_density_rms 0.139
_refine_ls_extinction_method none
_refine_ls_goodness_of_fit_ref 1.116
_refine_ls_hydrogen_treatment constr
_refine_ls_matrix_type full
_refine_ls_number_parameters 663
_refine_ls_number_reflns 11446
_refine_ls_number_restraints 82
_refine_ls_restrained_S_all 1.147
_refine_ls_R_factor_all 0.0459
_refine_ls_R_factor_gt 0.0389
_refine_ls_shift/su_max 0.002
_refine_ls_shift/su_mean 0.000
_refine_ls_structure_factor_coef Fsqd
_refine_ls_weighting_details 'w=1/[\s^2^(Fo^2^)+(0.0178P)^2^+36.7096P] where P=(Fo^2^+2Fc^2^)/3'
_refine_ls_weighting_scheme calc
_refine_ls_wR_factor_gt 0.0844
_refine_ls_wR_factor_ref 0.0872
_reflns_Friedel_coverage 0.000
_reflns_number_gt 10208
_reflns_number_total 11446
_reflns_threshold_expression 'I > 2\s(I)'
_cod_data_source_file c7dt04114d2.cif
_cod_data_source_block ic18064_sq
_cod_depositor_comments 'Adding full bibliography for 7045062--7045073.cif.'
_cod_database_code 7045070
_shelx_shelxl_version_number 2014/7
_shelx_space_group_comment
; 
The symmetry employed for this shelxl refinement is uniquely defined 
by the following loop, which should always be used as a source of 
symmetry information in preference to the above space-group names. 
They are only intended as comments. 
;
_shelx_estimated_absorpt_t_min 0.354
_shelx_estimated_absorpt_t_max 0.591

loop_
_space_group_symop_operation_xyz
'x, y, z'
'-x+1/2, y+1/2, -z+1/2'
'-x, -y, -z'
'x-1/2, -y-1/2, z-1/2'

loop_
_atom_site_label
_atom_site_type_symbol
_atom_site_fract_x
_atom_site_fract_y
_atom_site_fract_z
_atom_site_U_iso_or_equiv
_atom_site_adp_type
_atom_site_occupancy
_atom_site_site_symmetry_order
_atom_site_calc_flag
_atom_site_refinement_flags_posn
_atom_site_refinement_flags_adp
_atom_site_refinement_flags_occupancy
_atom_site_disorder_assembly
_atom_site_disorder_group
M1 Ir -0.32396(2) 0.27851(2) 0.66731(2) 0.01445(8) Uani 0.5232(14) 1 d . . P A 1
M2 Ru -0.27224(2) 0.20039(2) 0.87834(2) 0.01585(8) Uani 0.5232(14) 1 d . . P A 1
M1' Ru -0.32396(2) 0.27851(2) 0.66731(2) 0.01445(8) Uani 0.4768(14) 1 d . . P A 2
M2' Ir -0.27224(2) 0.20039(2) 0.87834(2) 0.01585(8) Uani 0.4768(14) 1 d . . P A 2
Ru2 Ru -0.30359(4) 0.24985(2) 0.77769(2) 0.01900(9) Uani 1 1 d . . . . .
Cl1 Cl -0.35003(11) 0.32139(6) 0.55531(6) 0.0255(3) Uani 1 1 d . . . . .
Cl2 Cl -0.25743(11) 0.15868(6) 0.99094(5) 0.0252(2) Uani 1 1 d . . . . .
N1 N -0.3541(3) 0.12092(18) 0.84127(18) 0.0185(8) Uani 1 1 d . . . . .
N2 N -0.4316(3) 0.18431(18) 0.75806(19) 0.0193(8) Uani 1 1 d . . . . .
N3 N -0.4949(3) 0.24306(18) 0.66732(18) 0.0180(8) Uani 1 1 d . . . . .
N4 N -0.1845(4) 0.28559(18) 0.90452(18) 0.0186(8) Uani 1 1 d . . . . .
N5 N -0.1711(4) 0.30949(18) 0.79425(18) 0.0203(8) Uani 1 1 d . . . . .
N6 N -0.1516(3) 0.31309(18) 0.68268(18) 0.0165(8) Uani 1 1 d . . . . .
N7 N -0.4438(3) 0.23985(18) 0.89175(18) 0.0181(8) Uani 1 1 d . . . . .
N8 N -0.4223(4) 0.30927(19) 0.80618(19) 0.0207(8) Uani 1 1 d . . . . .
N9 N -0.3932(3) 0.36198(18) 0.70875(19) 0.0183(8) Uani 1 1 d . . . . .
N10 N -0.1136(4) 0.16567(19) 0.85179(19) 0.0195(8) Uani 1 1 d . . . . .
N11 N -0.1863(4) 0.18230(18) 0.74493(18) 0.0188(8) Uani 1 1 d . . . . .
N12 N -0.2655(3) 0.19226(19) 0.63862(19) 0.0191(8) Uani 1 1 d . . . . .
C1 C -0.3332(5) 0.0633(2) 0.8676(2) 0.0242(10) Uani 1 1 d . . . . .
H1 H -0.2826 0.0602 0.9056 0.029 Uiso 1 1 calc R U . . .
C2 C -0.3819(5) 0.0096(3) 0.8416(3) 0.0332(13) Uani 1 1 d . . . . .
H2 H -0.3651 -0.0300 0.8610 0.040 Uiso 1 1 calc R U . . .
C3 C -0.4570(6) 0.0146(3) 0.7858(3) 0.0364(14) Uani 1 1 d . . . . .
H3 H -0.4939 -0.0217 0.7675 0.044 Uiso 1 1 calc R U . . .
C4 C -0.4769(5) 0.0722(3) 0.7578(3) 0.0312(12) Uani 1 1 d . . . . .
H4 H -0.5264 0.0757 0.7194 0.037 Uiso 1 1 calc R U . . .
C5 C -0.4246(4) 0.1260(2) 0.7857(2) 0.0203(10) Uani 1 1 d . . . . .
C6 C -0.5221(4) 0.2015(2) 0.7145(2) 0.0193(9) Uani 1 1 d . . . . .
C7 C -0.6390(5) 0.1838(3) 0.7213(3) 0.0328(13) Uani 1 1 d . . . . .
H7 H -0.6578 0.1549 0.7544 0.039 Uiso 1 1 calc R U . . .
C8 C -0.7264(5) 0.2081(3) 0.6803(3) 0.0349(13) Uani 1 1 d . . . . .
H8 H -0.8057 0.1964 0.6849 0.042 Uiso 1 1 calc R U . . .
C9 C -0.6973(4) 0.2500(3) 0.6322(2) 0.0275(11) Uani 1 1 d . . . . .
H9 H -0.7562 0.2668 0.6029 0.033 Uiso 1 1 calc R U . . .
C10 C -0.5821(4) 0.2668(2) 0.6277(2) 0.0200(9) Uani 1 1 d . . . . .
H10 H -0.5628 0.2964 0.5953 0.024 Uiso 1 1 calc R U . . .
C11 C -0.1673(5) 0.3015(2) 0.9684(2) 0.0265(11) Uani 1 1 d . . . . .
H11 H -0.1930 0.2733 1.0005 0.032 Uiso 1 1 calc R U . . .
C12 C -0.1144(5) 0.3565(3) 0.9887(3) 0.0336(13) Uani 1 1 d . . . . .
H12 H -0.1022 0.3653 1.0339 0.040 Uiso 1 1 calc R U . . .
C13 C -0.0795(5) 0.3986(3) 0.9430(3) 0.0341(13) Uani 1 1 d . . . . .
H13 H -0.0438 0.4371 0.9561 0.041 Uiso 1 1 calc R U . . .
C14 C -0.0971(5) 0.3841(3) 0.8776(3) 0.0287(11) Uani 1 1 d . . . . .
H14 H -0.0753 0.4133 0.8454 0.034 Uiso 1 1 calc R U . . .
C15 C -0.1468(4) 0.3267(2) 0.8589(2) 0.0201(9) Uani 1 1 d . . . . .
C16 C -0.1011(4) 0.3235(2) 0.7436(2) 0.0196(9) Uani 1 1 d . . . . .
C17 C 0.0165(4) 0.3424(2) 0.7516(2) 0.0237(10) Uani 1 1 d . . . . .
H17 H 0.0510 0.3486 0.7942 0.028 Uiso 1 1 calc R U . . .
C18 C 0.0815(5) 0.3520(3) 0.6985(3) 0.0288(11) Uani 1 1 d . . . . .
H18 H 0.1607 0.3654 0.7039 0.035 Uiso 1 1 calc R U . . .
C19 C 0.0297(4) 0.3418(3) 0.6360(3) 0.0261(11) Uani 1 1 d . . . . .
H19 H 0.0729 0.3484 0.5982 0.031 Uiso 1 1 calc R U . . .
C20 C -0.0841(4) 0.3221(2) 0.6306(2) 0.0225(10) Uani 1 1 d . . . . .
H20 H -0.1182 0.3143 0.5882 0.027 Uiso 1 1 calc R U . . .
C21 C -0.5131(5) 0.2114(2) 0.9346(2) 0.0264(11) Uani 1 1 d . . . . .
H21 H -0.4803 0.1786 0.9610 0.032 Uiso 1 1 calc R U . . .
C22 C -0.6284(5) 0.2274(3) 0.9418(3) 0.0304(12) Uani 1 1 d . . . . .
H22 H -0.6739 0.2058 0.9720 0.036 Uiso 1 1 calc R U . . .
C23 C -0.6771(5) 0.2758(3) 0.9039(3) 0.0330(12) Uani 1 1 d . . . . .
H23 H -0.7559 0.2885 0.9087 0.040 Uiso 1 1 calc R U . . .
C24 C -0.6093(5) 0.3051(3) 0.8595(3) 0.0269(11) Uani 1 1 d . . . . .
H24 H -0.6419 0.3376 0.8326 0.032 Uiso 1 1 calc R U . . .
C25 C -0.4932(4) 0.2871(2) 0.8538(2) 0.0208(10) Uani 1 1 d . . . . .
C26 C -0.4391(4) 0.3627(2) 0.7693(2) 0.0199(9) Uani 1 1 d . . . . .
C27 C -0.4929(5) 0.4170(2) 0.7921(3) 0.0266(11) Uani 1 1 d . . . . .
H27 H -0.5245 0.4172 0.8339 0.032 Uiso 1 1 calc R U . . .
C28 C -0.4997(5) 0.4694(2) 0.7542(3) 0.0292(11) Uani 1 1 d . . . . .
H28 H -0.5384 0.5057 0.7690 0.035 Uiso 1 1 calc R U . . .
C29 C -0.4499(5) 0.4697(2) 0.6935(3) 0.0304(12) Uani 1 1 d . . . . .
H29 H -0.4516 0.5062 0.6670 0.036 Uiso 1 1 calc R U . . .
C30 C -0.3984(5) 0.4154(2) 0.6734(2) 0.0266(11) Uani 1 1 d . . . . .
H30 H -0.3643 0.4154 0.6322 0.032 Uiso 1 1 calc R U . . .
C31 C -0.0236(4) 0.1521(2) 0.8954(2) 0.0235(10) Uani 1 1 d . . . . .
H31 H -0.0348 0.1580 0.9405 0.028 Uiso 1 1 calc R U . . .
C32 C 0.0832(5) 0.1301(3) 0.8769(3) 0.0305(12) Uani 1 1 d . . . . .
H32 H 0.1442 0.1203 0.9085 0.037 Uiso 1 1 calc R U . . .
C33 C 0.0992(4) 0.1225(3) 0.8107(3) 0.0287(11) Uani 1 1 d . . . . .
H33 H 0.1714 0.1068 0.7965 0.034 Uiso 1 1 calc R U . . .
C34 C 0.0103(4) 0.1380(2) 0.7655(3) 0.0233(10) Uani 1 1 d . . . . .
H34 H 0.0218 0.1336 0.7202 0.028 Uiso 1 1 calc R U . . .
C35 C -0.0967(4) 0.1600(2) 0.7863(2) 0.0167(9) Uani 1 1 d . . . . .
C36 C -0.2093(4) 0.1556(2) 0.6844(2) 0.0200(9) Uani 1 1 d . . . . .
C37 C -0.1888(5) 0.0918(2) 0.6710(3) 0.0268(11) Uani 1 1 d . . . . .
H37 H -0.1515 0.0657 0.7034 0.032 Uiso 1 1 calc R U . . .
C38 C -0.2231(5) 0.0674(3) 0.6110(3) 0.0368(14) Uani 1 1 d . . . . .
H38 H -0.2093 0.0244 0.6017 0.044 Uiso 1 1 calc R U . . .
C39 C -0.2780(5) 0.1059(3) 0.5638(3) 0.0379(14) Uani 1 1 d . . . . .
H39 H -0.3006 0.0900 0.5218 0.046 Uiso 1 1 calc R U . . .
C40 C -0.2987(5) 0.1672(3) 0.5795(2) 0.0277(11) Uani 1 1 d . . . . .
H40 H -0.3378 0.1933 0.5479 0.033 Uiso 1 1 calc R U . . .
P1 P -0.71111(14) -0.01339(9) 0.62738(8) 0.0405(4) Uani 1 1 d D . . . .
F1 F -0.687(3) 0.0001(15) 0.5535(7) 0.054(3) Uani 0.5232(14) 1 d D U P A 1
F2 F -0.5765(7) -0.0130(9) 0.6516(7) 0.038(3) Uani 0.5232(14) 1 d D U P A 1
F3 F -0.695(3) -0.0867(5) 0.6137(11) 0.070(3) Uani 0.5232(14) 1 d D U P A 1
F4 F -0.8511(6) -0.0085(5) 0.6182(6) 0.048(2) Uani 0.5232(14) 1 d D U P A 1
F5 F -0.7160(11) 0.0621(4) 0.6328(6) 0.068(3) Uani 0.5232(14) 1 d D U P A 1
F6 F -0.7202(9) -0.0174(5) 0.7035(3) 0.067(2) Uani 0.5232(14) 1 d D U P A 1
F1' F -0.699(4) 0.0091(17) 0.5548(7) 0.054(3) Uani 0.4768(14) 1 d D . P A 2
F2' F -0.5732(8) -0.0027(10) 0.6359(8) 0.038(3) Uani 0.4768(14) 1 d D . P A 2
F3' F -0.685(3) -0.0828(6) 0.5999(12) 0.070(3) Uani 0.4768(14) 1 d D . P A 2
F4' F -0.8430(7) -0.0299(6) 0.6019(6) 0.048(2) Uani 0.4768(14) 1 d D . P A 2
F5' F -0.7394(12) 0.0506(5) 0.6585(6) 0.068(3) Uani 0.4768(14) 1 d D . P A 2
F6' F -0.7379(10) -0.0544(5) 0.6914(4) 0.067(2) Uani 0.4768(14) 1 d D . P A 2
Cl3 Cl 0.02572(16) 0.17411(10) 0.56503(9) 0.0547(4) Uani 1 1 d D . . . .
C41 C 0.0219(11) 0.0988(4) 0.5274(5) 0.070(3) Uani 0.756(3) 1 d D U P B 1
H41A H 0.0513 0.0675 0.5599 0.085 Uiso 0.756(3) 1 calc R U P B 1
H41B H -0.0608 0.0882 0.5154 0.085 Uiso 0.756(3) 1 calc R U P B 1
Cl4 Cl 0.1022(3) 0.09189(13) 0.45844(12) 0.0578(6) Uani 0.756(3) 1 d D . P B 1
C41' C 0.091(3) 0.1026(10) 0.5487(11) 0.070(3) Uani 0.244(3) 1 d D . P B 2
H41C H 0.0794 0.0718 0.5839 0.085 Uiso 0.244(3) 1 calc R U P B 2
H41D H 0.1762 0.1075 0.5429 0.085 Uiso 0.244(3) 1 calc R U P B 2
Cl4' Cl 0.0163(8) 0.0801(4) 0.4758(4) 0.0578(6) Uani 0.244(3) 1 d D . P B 2
C42 C -0.3522(8) 0.0144(4) 1.0604(4) 0.089(3) Uani 1 1 d D U . . .
H42A H -0.3253 0.0501 1.0342 0.106 Uiso 0.756(3) 1 calc R U P B 1
H42B H -0.4356 0.0219 1.0688 0.106 Uiso 0.756(3) 1 calc R U P B 1
H42C H -0.4189 0.0398 1.0746 0.106 Uiso 0.244(3) 1 calc R U P B 2
H42D H -0.3325 0.0295 1.0166 0.106 Uiso 0.244(3) 1 calc R U P B 2
Cl5 Cl -0.2716(4) 0.0139(2) 1.13491(19) 0.0970(14) Uani 0.756(3) 1 d D U P B 1
Cl6 Cl -0.3428(5) -0.05418(18) 1.0138(2) 0.1106(15) Uani 0.756(3) 1 d D U P B 1
Cl5' Cl -0.2311(11) 0.0265(7) 1.1150(7) 0.0970(14) Uani 0.244(3) 1 d D . P B 2
Cl6' Cl -0.3949(14) -0.0631(4) 1.0546(7) 0.1106(15) Uani 0.244(3) 1 d D . P B 2

loop_
_atom_site_aniso_label
_atom_site_aniso_U_11
_atom_site_aniso_U_22
_atom_site_aniso_U_33
_atom_site_aniso_U_23
_atom_site_aniso_U_13
_atom_site_aniso_U_12
M1 0.01632(12) 0.01726(13) 0.00976(11) 0.00065(8) 0.00062(8) 0.00071(9)
M2 0.02144(14) 0.01551(13) 0.01039(12) 0.00086(8) -0.00125(9) -0.00190(9)
M1' 0.01632(12) 0.01726(13) 0.00976(11) 0.00065(8) 0.00062(8) 0.00071(9)
M2' 0.02144(14) 0.01551(13) 0.01039(12) 0.00086(8) -0.00125(9) -0.00190(9)
Ru2 0.0275(2) 0.01586(18) 0.01318(17) -0.00148(13) -0.00311(14) 0.00114(15)
Cl1 0.0265(6) 0.0354(7) 0.0149(5) 0.0069(5) 0.0033(4) 0.0032(5)
Cl2 0.0343(7) 0.0276(6) 0.0134(5) 0.0035(4) -0.0004(5) -0.0043(5)
N1 0.023(2) 0.0166(19) 0.0153(18) 0.0026(15) 0.0001(15) -0.0051(16)
N2 0.022(2) 0.018(2) 0.0182(19) 0.0009(15) -0.0024(16) -0.0016(16)
N3 0.023(2) 0.020(2) 0.0108(18) -0.0006(14) -0.0020(15) -0.0011(16)
N4 0.025(2) 0.018(2) 0.0123(18) -0.0016(14) -0.0032(15) -0.0016(16)
N5 0.032(2) 0.018(2) 0.0114(18) -0.0008(15) -0.0002(16) -0.0044(16)
N6 0.0143(18) 0.019(2) 0.0163(18) 0.0022(15) 0.0034(14) -0.0009(15)
N7 0.023(2) 0.020(2) 0.0113(18) 0.0007(15) 0.0052(15) -0.0021(16)
N8 0.027(2) 0.018(2) 0.0173(19) 0.0001(15) 0.0040(16) 0.0015(16)
N9 0.020(2) 0.0165(19) 0.0181(19) 0.0017(15) 0.0028(15) 0.0005(15)
N10 0.023(2) 0.020(2) 0.0152(19) 0.0020(15) -0.0014(15) -0.0050(16)
N11 0.026(2) 0.0160(19) 0.0137(18) -0.0001(14) -0.0013(15) -0.0001(16)
N12 0.0198(19) 0.023(2) 0.0145(18) -0.0028(15) 0.0007(15) 0.0003(16)
C1 0.033(3) 0.021(2) 0.018(2) 0.0035(19) 0.000(2) -0.001(2)
C2 0.047(3) 0.021(3) 0.032(3) 0.004(2) 0.004(3) -0.004(2)
C3 0.054(4) 0.025(3) 0.030(3) -0.001(2) -0.003(3) -0.014(3)
C4 0.041(3) 0.025(3) 0.026(3) 0.001(2) -0.007(2) -0.012(2)
C5 0.023(2) 0.020(2) 0.017(2) 0.0006(18) 0.0001(18) -0.0045(19)
C6 0.021(2) 0.025(2) 0.012(2) -0.0016(18) 0.0011(17) -0.0025(19)
C7 0.027(3) 0.045(3) 0.026(3) 0.013(2) -0.003(2) -0.011(2)
C8 0.018(3) 0.055(4) 0.032(3) 0.008(3) -0.002(2) -0.008(2)
C9 0.022(2) 0.041(3) 0.018(2) 0.002(2) -0.0053(19) 0.004(2)
C10 0.021(2) 0.026(3) 0.013(2) 0.0008(18) 0.0019(17) 0.0047(19)
C11 0.041(3) 0.024(3) 0.015(2) -0.0031(19) -0.002(2) -0.003(2)
C12 0.046(3) 0.033(3) 0.021(3) -0.009(2) -0.004(2) -0.009(3)
C13 0.044(3) 0.028(3) 0.030(3) -0.013(2) 0.002(2) -0.015(2)
C14 0.041(3) 0.023(3) 0.022(3) -0.006(2) 0.008(2) -0.010(2)
C15 0.026(2) 0.019(2) 0.016(2) -0.0006(18) 0.0010(18) -0.0008(19)
C16 0.026(2) 0.015(2) 0.018(2) 0.0000(17) -0.0006(18) 0.0025(18)
C17 0.023(2) 0.024(3) 0.024(3) -0.004(2) -0.0019(19) 0.0012(19)
C18 0.021(3) 0.029(3) 0.036(3) -0.005(2) 0.002(2) 0.000(2)
C19 0.025(3) 0.030(3) 0.025(3) 0.002(2) 0.009(2) 0.001(2)
C20 0.023(2) 0.024(2) 0.020(2) 0.0013(19) 0.0030(19) 0.0037(19)
C21 0.032(3) 0.026(3) 0.021(2) 0.004(2) 0.001(2) -0.005(2)
C22 0.028(3) 0.042(3) 0.022(3) 0.005(2) 0.012(2) -0.003(2)
C23 0.029(3) 0.036(3) 0.034(3) 0.002(2) 0.008(2) 0.003(2)
C24 0.029(3) 0.026(3) 0.026(3) 0.002(2) 0.005(2) 0.003(2)
C25 0.030(3) 0.018(2) 0.015(2) -0.0004(17) 0.0007(19) -0.0008(19)
C26 0.022(2) 0.018(2) 0.020(2) 0.0008(18) 0.0004(18) 0.0013(18)
C27 0.034(3) 0.021(2) 0.025(3) 0.001(2) 0.007(2) 0.003(2)
C28 0.035(3) 0.017(2) 0.036(3) 0.000(2) 0.008(2) 0.003(2)
C29 0.047(3) 0.016(2) 0.029(3) 0.008(2) 0.009(2) 0.005(2)
C30 0.034(3) 0.025(3) 0.021(2) 0.006(2) 0.008(2) 0.001(2)
C31 0.028(3) 0.024(3) 0.018(2) 0.0052(19) -0.0055(19) -0.002(2)
C32 0.023(3) 0.034(3) 0.033(3) 0.005(2) -0.011(2) -0.001(2)
C33 0.018(2) 0.031(3) 0.037(3) 0.002(2) 0.000(2) 0.000(2)
C34 0.024(2) 0.021(2) 0.025(3) 0.0008(19) 0.003(2) -0.0020(19)
C35 0.022(2) 0.009(2) 0.019(2) -0.0006(16) -0.0006(18) -0.0042(17)
C36 0.019(2) 0.022(2) 0.019(2) -0.0031(18) -0.0002(18) -0.0012(18)
C37 0.032(3) 0.023(3) 0.024(3) -0.005(2) -0.003(2) 0.004(2)
C38 0.045(3) 0.028(3) 0.037(3) -0.017(2) -0.004(3) 0.006(3)
C39 0.040(3) 0.043(3) 0.030(3) -0.020(3) -0.009(2) 0.007(3)
C40 0.028(3) 0.035(3) 0.020(2) -0.008(2) -0.007(2) 0.005(2)
P1 0.0306(8) 0.0607(11) 0.0293(8) 0.0051(7) -0.0058(6) -0.0061(7)
F1 0.060(6) 0.059(7) 0.044(2) 0.012(2) 0.007(2) 0.001(5)
F2 0.0337(19) 0.039(5) 0.041(6) -0.010(4) -0.011(2) 0.0018(19)
F3 0.074(4) 0.044(3) 0.088(7) 0.018(3) -0.020(5) -0.022(3)
F4 0.033(2) 0.061(5) 0.051(5) 0.016(4) -0.007(2) -0.008(3)
F5 0.056(4) 0.071(4) 0.078(6) -0.035(4) 0.002(4) 0.024(3)
F6 0.058(3) 0.099(5) 0.044(3) 0.015(4) -0.002(3) 0.001(4)
F1' 0.060(6) 0.059(7) 0.044(2) 0.012(2) 0.007(2) 0.001(5)
F2' 0.0337(19) 0.039(5) 0.041(6) -0.010(4) -0.011(2) 0.0018(19)
F3' 0.074(4) 0.044(3) 0.088(7) 0.018(3) -0.020(5) -0.022(3)
F4' 0.033(2) 0.061(5) 0.051(5) 0.016(4) -0.007(2) -0.008(3)
F5' 0.056(4) 0.071(4) 0.078(6) -0.035(4) 0.002(4) 0.024(3)
F6' 0.058(3) 0.099(5) 0.044(3) 0.015(4) -0.002(3) 0.001(4)
Cl3 0.0466(10) 0.0652(12) 0.0515(10) -0.0023(9) -0.0066(8) 0.0085(8)
C41 0.075(4) 0.069(4) 0.069(4) 0.001(3) 0.015(3) 0.003(3)
Cl4 0.0718(17) 0.0582(14) 0.0432(12) -0.0067(10) -0.0009(11) 0.0064(13)
C41' 0.075(4) 0.069(4) 0.069(4) 0.001(3) 0.015(3) 0.003(3)
Cl4' 0.0718(17) 0.0582(14) 0.0432(12) -0.0067(10) -0.0009(11) 0.0064(13)
C42 0.091(4) 0.086(4) 0.088(4) 0.004(3) 0.000(3) -0.004(3)
Cl5 0.100(3) 0.099(3) 0.091(3) -0.003(2) -0.002(2) 0.034(2)
Cl6 0.167(4) 0.0659(19) 0.095(3) 0.001(2) -0.033(3) 0.017(2)
Cl5' 0.100(3) 0.099(3) 0.091(3) -0.003(2) -0.002(2) 0.034(2)
Cl6' 0.167(4) 0.0659(19) 0.095(3) 0.001(2) -0.033(3) 0.017(2)

loop_
_atom_type_symbol
_atom_type_description
_atom_type_scat_dispersion_real
_atom_type_scat_dispersion_imag
_atom_type_scat_source
C C 0.0033 0.0016 'International Tables Vol C Tables 4.2.6.8 and 6.1.1.4'
H H 0.0000 0.0000 'International Tables Vol C Tables 4.2.6.8 and 6.1.1.4'
N N 0.0061 0.0033 'International Tables Vol C Tables 4.2.6.8 and 6.1.1.4'
F F 0.0171 0.0103 'International Tables Vol C Tables 4.2.6.8 and 6.1.1.4'
P P 0.1023 0.0942 'International Tables Vol C Tables 4.2.6.8 and 6.1.1.4'
Cl Cl 0.1484 0.1585 'International Tables Vol C Tables 4.2.6.8 and 6.1.1.4'
Ru Ru -1.2594 0.8363 'International Tables Vol C Tables 4.2.6.8 and 6.1.1.4'
Ir Ir -1.4442 7.9887 'International Tables Vol C Tables 4.2.6.8 and 6.1.1.4'

loop_
_geom_angle_atom_site_label_1
_geom_angle_atom_site_label_2
_geom_angle_atom_site_label_3
_geom_angle
N12 M1 N3 89.65(16)
N12 M1 N6 92.36(15)
N3 M1 N6 171.40(14)
N12 M1 N9 172.14(15)
N3 M1 N9 86.36(15)
N6 M1 N9 90.62(15)
N12 M1 Ru2 91.51(11)
N3 M1 Ru2 87.25(10)
N6 M1 Ru2 84.34(10)
N9 M1 Ru2 81.54(10)
N12 M1 Cl1 95.13(11)
N3 M1 Cl1 93.77(11)
N6 M1 Cl1 94.38(11)
N9 M1 Cl1 91.89(11)
Ru2 M1 Cl1 173.28(3)
N10 M2 N1 89.73(16)
N10 M2 N4 87.95(16)
N1 M2 N4 172.96(15)
N10 M2 N7 171.88(14)
N1 M2 N7 88.29(15)
N4 M2 N7 93.09(15)
N10 M2 Ru2 91.43(11)
N1 M2 Ru2 89.92(10)
N4 M2 Ru2 83.49(10)
N7 M2 Ru2 80.69(10)
N10 M2 Cl2 95.72(11)
N1 M2 Cl2 93.29(11)
N4 M2 Cl2 93.56(11)
N7 M2 Cl2 92.26(10)
Ru2 M2 Cl2 172.17(3)
N12 M1' N3 89.65(16)
N12 M1' N6 92.36(15)
N3 M1' N6 171.40(14)
N12 M1' N9 172.14(15)
N3 M1' N9 86.36(15)
N6 M1' N9 90.62(15)
N12 M1' Ru2 91.51(11)
N3 M1' Ru2 87.25(10)
N6 M1' Ru2 84.34(10)
N9 M1' Ru2 81.54(10)
N12 M1' Cl1 95.13(11)
N3 M1' Cl1 93.77(11)
N6 M1' Cl1 94.38(11)
N9 M1' Cl1 91.89(11)
Ru2 M1' Cl1 173.28(3)
N10 M2' N1 89.73(16)
N10 M2' N4 87.95(16)
N1 M2' N4 172.96(15)
N10 M2' N7 171.88(14)
N1 M2' N7 88.29(15)
N4 M2' N7 93.09(15)
N10 M2' Ru2 91.43(11)
N1 M2' Ru2 89.92(10)
N4 M2' Ru2 83.49(10)
N7 M2' Ru2 80.69(10)
N10 M2' Cl2 95.72(11)
N1 M2' Cl2 93.29(11)
N4 M2' Cl2 93.56(11)
N7 M2' Cl2 92.26(10)
Ru2 M2' Cl2 172.17(3)
N8 Ru2 N5 93.88(17)
N8 Ru2 N2 90.09(17)
N5 Ru2 N2 176.01(17)
N8 Ru2 N11 176.04(16)
N5 Ru2 N11 90.03(16)
N2 Ru2 N11 86.00(16)
N8 Ru2 M2' 96.00(12)
N5 Ru2 M2' 93.26(11)
N2 Ru2 M2' 86.63(11)
N11 Ru2 M2' 84.39(10)
N8 Ru2 M2 96.00(12)
N5 Ru2 M2 93.26(11)
N2 Ru2 M2 86.63(11)
N11 Ru2 M2 84.39(10)
N8 Ru2 M1' 94.81(12)
N5 Ru2 M1' 92.02(11)
N2 Ru2 M1' 87.33(11)
N11 Ru2 M1' 84.40(10)
M2' Ru2 M1' 167.61(2)
N8 Ru2 M1 94.81(12)
N5 Ru2 M1 92.02(11)
N2 Ru2 M1 87.33(11)
N11 Ru2 M1 84.40(10)
M2 Ru2 M1 167.61(2)
C1 N1 C5 119.2(4)
C1 N1 M2' 122.0(3)
C5 N1 M2' 118.7(3)
C1 N1 M2 122.0(3)
C5 N1 M2 118.7(3)
C5 N2 C6 122.4(4)
C5 N2 Ru2 120.9(3)
C6 N2 Ru2 116.7(3)
C10 N3 C6 119.0(4)
C10 N3 M1 121.5(3)
C6 N3 M1 118.8(3)
C10 N3 M1' 121.5(3)
C6 N3 M1' 118.8(3)
C11 N4 C15 117.7(4)
C11 N4 M2' 119.9(3)
C15 N4 M2' 122.3(3)
C11 N4 M2 119.9(3)
C15 N4 M2 122.3(3)
C16 N5 C15 124.7(4)
C16 N5 Ru2 118.3(3)
C15 N5 Ru2 116.3(3)
C20 N6 C16 117.6(4)
C20 N6 M1 119.6(3)
C16 N6 M1 122.7(3)
C20 N6 M1' 119.6(3)
C16 N6 M1' 122.7(3)
C21 N7 C25 117.2(4)
C21 N7 M2' 118.1(3)
C25 N7 M2' 124.1(3)
C21 N7 M2 118.1(3)
C25 N7 M2 124.1(3)
C26 N8 C25 127.0(4)
C26 N8 Ru2 116.6(3)
C25 N8 Ru2 115.3(3)
C30 N9 C26 117.9(4)
C30 N9 M1 119.6(3)
C26 N9 M1 122.3(3)
C30 N9 M1' 119.6(3)
C26 N9 M1' 122.3(3)
C31 N10 C35 119.1(4)
C31 N10 M2' 123.3(3)
C35 N10 M2' 117.5(3)
C31 N10 M2 123.3(3)
C35 N10 M2 117.5(3)
C35 N11 C36 120.8(4)
C35 N11 Ru2 120.3(3)
C36 N11 Ru2 118.4(3)
C36 N12 C40 119.4(4)
C36 N12 M1' 117.8(3)
C40 N12 M1' 121.9(3)
C36 N12 M1 117.8(3)
C40 N12 M1 121.9(3)
N1 C1 C2 122.8(5)
C1 C2 C3 118.4(5)
C4 C3 C2 119.6(5)
C3 C4 C5 120.3(5)
N1 C5 N2 115.9(4)
N1 C5 C4 119.8(4)
N2 C5 C4 124.1(4)
N3 C6 N2 116.3(4)
N3 C6 C7 120.0(4)
N2 C6 C7 123.4(4)
C8 C7 C6 120.3(5)
C7 C8 C9 119.1(5)
C10 C9 C8 119.0(5)
N3 C10 C9 122.7(5)
N4 C11 C12 123.0(5)
C11 C12 C13 119.3(5)
C12 C13 C14 119.0(5)
C13 C14 C15 120.0(5)
N4 C15 N5 115.5(4)
N4 C15 C14 120.8(4)
N5 C15 C14 123.5(4)
N6 C16 N5 114.9(4)
N6 C16 C17 120.7(4)
N5 C16 C17 124.2(4)
C18 C17 C16 120.3(5)
C17 C18 C19 119.1(5)
C20 C19 C18 118.4(5)
N6 C20 C19 123.7(5)
N7 C21 C22 123.5(5)
C21 C22 C23 118.8(5)
C24 C23 C22 119.0(5)
C23 C24 C25 120.1(5)
N7 C25 N8 114.3(4)
N7 C25 C24 121.3(4)
N8 C25 C24 124.0(4)
N9 C26 N8 116.1(4)
N9 C26 C27 120.3(4)
N8 C26 C27 123.4(4)
C28 C27 C26 120.0(5)
C27 C28 C29 120.0(5)
C30 C29 C28 117.7(5)
N9 C30 C29 123.9(5)
N10 C31 C32 122.7(5)
C31 C32 C33 118.1(5)
C34 C33 C32 120.1(5)
C33 C34 C35 120.0(5)
N10 C35 N11 115.8(4)
N10 C35 C34 119.9(4)
N11 C35 C34 124.1(4)
N12 C36 N11 116.6(4)
N12 C36 C37 119.9(4)
N11 C36 C37 123.2(4)
C38 C37 C36 119.8(5)
C37 C38 C39 119.7(5)
C40 C39 C38 118.4(5)
N12 C40 C39 122.8(5)
F5' P1 F1' 98.8(14)
F6 P1 F1 170.2(14)
F6 P1 F2 78.6(7)
F1 P1 F2 94.8(15)
F5' P1 F2' 93.2(10)
F1' P1 F2' 85.6(17)
F6 P1 F3 97.8(9)
F1 P1 F3 88.9(15)
F2 P1 F3 86.6(14)
F6 P1 F4 90.2(6)
F1 P1 F4 95.6(15)
F2 P1 F4 168.0(7)
F3 P1 F4 99.5(12)
F5' P1 F4' 96.6(7)
F1' P1 F4' 83.6(16)
F2' P1 F4' 166.4(8)
F6 P1 F5 88.9(6)
F1 P1 F5 83.8(13)
F2 P1 F5 90.6(8)
F3 P1 F5 172.0(10)
F4 P1 F5 84.6(6)
F5' P1 F3' 175.5(11)
F1' P1 F3' 85.5(16)
F2' P1 F3' 88.3(15)
F4' P1 F3' 82.6(13)
F5' P1 F6' 95.1(7)
F1' P1 F6' 163.6(15)
F2' P1 F6' 102.5(7)
F4' P1 F6' 86.1(6)
F3' P1 F6' 80.5(11)
Cl4 C41 Cl3 115.4(5)
Cl3 C41' Cl4' 102.0(7)
Cl5 C42 Cl6 115.3(5)
Cl6' C42 Cl5' 113.3(7)

loop_
_geom_bond_atom_site_label_1
_geom_bond_atom_site_label_2
_geom_bond_distance
M1 N12 2.053(4)
M1 N3 2.094(4)
M1 N6 2.110(4)
M1 N9 2.141(4)
M1 Ru2 2.3472(4)
M1 Cl1 2.4782(11)
M2 N10 2.057(4)
M2 N1 2.062(4)
M2 N4 2.130(4)
M2 N7 2.163(4)
M2 Ru2 2.3312(4)
M2 Cl2 2.4746(11)
M1' N12 2.053(4)
M1' N3 2.094(4)
M1' N6 2.110(4)
M1' N9 2.141(4)
M1' Ru2 2.3472(4)
M1' Cl1 2.4782(11)
M2' N10 2.057(4)
M2' N1 2.062(4)
M2' N4 2.130(4)
M2' N7 2.163(4)
M2' Ru2 2.3312(4)
M2' Cl2 2.4746(11)
Ru2 N8 1.967(4)
Ru2 N5 1.993(4)
Ru2 N2 2.048(4)
Ru2 N11 2.101(4)
N1 C1 1.358(6)
N1 C5 1.367(6)
N2 C5 1.368(6)
N2 C6 1.380(6)
N3 C10 1.352(6)
N3 C6 1.361(6)
N4 C11 1.360(6)
N4 C15 1.368(6)
N5 C16 1.377(6)
N5 C15 1.391(6)
N6 C20 1.364(6)
N6 C16 1.368(6)
N7 C21 1.356(6)
N7 C25 1.376(6)
N8 C26 1.376(6)
N8 C25 1.385(6)
N9 C30 1.349(6)
N9 C26 1.373(6)
N10 C31 1.359(6)
N10 C35 1.374(6)
N11 C35 1.380(6)
N11 C36 1.380(6)
N12 C36 1.358(6)
N12 C40 1.361(6)
C1 C2 1.369(7)
C2 C3 1.399(8)
C3 C4 1.369(8)
C4 C5 1.401(7)
C6 C7 1.401(7)
C7 C8 1.374(8)
C8 C9 1.384(8)
C9 C10 1.372(7)
C11 C12 1.373(7)
C12 C13 1.373(8)
C13 C14 1.382(7)
C14 C15 1.395(7)
C16 C17 1.404(7)
C17 C18 1.366(7)
C18 C19 1.403(8)
C19 C20 1.365(7)
C21 C22 1.376(8)
C22 C23 1.391(8)
C23 C24 1.376(7)
C24 C25 1.391(7)
C26 C27 1.403(7)
C27 C28 1.360(7)
C28 C29 1.397(7)
C29 C30 1.371(7)
C31 C32 1.379(8)
C32 C33 1.391(8)
C33 C34 1.379(7)
C34 C35 1.396(7)
C36 C37 1.410(7)
C37 C38 1.377(7)
C38 C39 1.393(9)
C39 C40 1.369(8)
P1 F5' 1.547(8)
P1 F6 1.574(7)
P1 F1' 1.578(9)
P1 F1 1.582(8)
P1 F2 1.592(8)
P1 F2' 1.593(8)
P1 F3 1.600(8)
P1 F4 1.604(7)
P1 F4' 1.609(8)
P1 F5 1.614(8)
P1 F3' 1.616(9)
P1 F6' 1.622(7)
Cl3 C41' 1.739(10)
Cl3 C41 1.781(8)
C41 Cl4 1.733(8)
C41' Cl4' 1.752(10)
C42 Cl6' 1.725(8)
C42 Cl5 1.745(7)
C42 Cl6 1.753(7)
C42 Cl5' 1.755(9)
